data_1519987
loop_
_publ_author_name
'Callear, Samantha K.'
'Hursthouse, Michael B.'

_publ_section_title
;
 Toluidinium aniline-4-sulphonate
;
_journal_name_full 'Crystal Structure Report Archive'
_journal_page_first 573
_journal_year 2008
_chemical_formula_sum 'C13 H16 N2 O3 S'
_chemical_formula_weight 280.34
_chemical_name_systematic
;
Toluidinium aniline-4-sulphonate
;
_space_group_IT_number 19
_symmetry_cell_setting orthorhombic
_symmetry_space_group_name_Hall 'P 2ac 2ab'
_symmetry_space_group_name_H-M 'P 21 21 21'
_atom_sites_solution_hydrogens geom
_atom_sites_solution_primary direct
_atom_sites_solution_secondary difmap
_cell_angle_alpha 90.00
_cell_angle_beta 90.00
_cell_angle_gamma 90.00
_cell_formula_units_Z 4
_cell_length_a 7.0493(4)
_cell_length_b 11.3995(5)
_cell_length_c 16.4313(9)
_cell_measurement_reflns_used 3003
_cell_measurement_temperature 120(2)
_cell_measurement_theta_max 27.48
_cell_measurement_theta_min 2.91
_cell_volume 1320.39(12)
_computing_cell_refinement 'DENZO (Otwinowski & Minor, 1997) & COLLECT (Hooft, R.W.W., 1998)'
_computing_data_collection 'COLLECT (Hooft, R.W.W., 1998)'
_computing_data_reduction 'DENZO (Otwinowski & Minor, 1997) & COLLECT (Hooft, R.W.W., 1998)'
_computing_structure_refinement 'SHELXL-97 (Sheldrick, 1997)'
_diffrn_ambient_temperature 120(2)
_diffrn_detector_area_resol_mean 9.091
_diffrn_measured_fraction_theta_full 0.998
_diffrn_measured_fraction_theta_max 0.998
_diffrn_measurement_device_type 'Bruker-Nonius 95mm CCD camera on \k-goniostat'
_diffrn_measurement_method '\f & \w scans'
_diffrn_radiation_monochromator '10cm confocal mirrors'
_diffrn_radiation_source 'Bruker-Nonius FR591 rotating anode'
_diffrn_radiation_type MoK\a
_diffrn_radiation_wavelength 0.71073
_diffrn_reflns_av_R_equivalents 0.0957
_diffrn_reflns_av_sigmaI/netI 0.0905
_diffrn_reflns_limit_h_max 9
_diffrn_reflns_limit_h_min -9
_diffrn_reflns_limit_k_max 14
_diffrn_reflns_limit_k_min -14
_diffrn_reflns_limit_l_max 21
_diffrn_reflns_limit_l_min -21
_diffrn_reflns_number 13243
_diffrn_reflns_theta_full 27.47
_diffrn_reflns_theta_max 27.47
_diffrn_reflns_theta_min 3.14
_exptl_absorpt_coefficient_mu 0.251
_exptl_absorpt_correction_T_max 0.9975
_exptl_absorpt_correction_T_min 0.9562
_exptl_absorpt_correction_type multi-scan
_exptl_absorpt_process_details 'SADABS V2.10 (Sheldrick, G.M., 2003)'
_exptl_crystal_colour colourless
_exptl_crystal_density_diffrn 1.410
_exptl_crystal_density_method 'not measured'
_exptl_crystal_description needle
_exptl_crystal_F_000 592
_exptl_crystal_size_max 0.18
_exptl_crystal_size_mid 0.17
_exptl_crystal_size_min 0.01
_refine_diff_density_max 1.126
_refine_diff_density_min -0.471
_refine_diff_density_rms 0.107
_refine_ls_abs_structure_details 'Flack H D (1983), Acta Cryst. A39, 876-881'
_refine_ls_abs_structure_Flack 0.2(2)
_refine_ls_extinction_method none
_refine_ls_goodness_of_fit_ref 1.057
_refine_ls_hydrogen_treatment constr
_refine_ls_matrix_type full
_refine_ls_number_parameters 174
_refine_ls_number_reflns 3016
_refine_ls_number_restraints 0
_refine_ls_restrained_S_all 1.057
_refine_ls_R_factor_all 0.1076
_refine_ls_R_factor_gt 0.0809
_refine_ls_shift/su_max 0.000
_refine_ls_shift/su_mean 0.000
_refine_ls_structure_factor_coef Fsqd
_refine_ls_weighting_details 'calc w=1/[\s^2^(Fo^2^)+(0.0351P)^2^+5.3327P] where P=(Fo^2^+2Fc^2^)/3'
_refine_ls_weighting_scheme calc
_refine_ls_wR_factor_gt 0.1607
_refine_ls_wR_factor_ref 0.1764
_reflns_number_gt 2349
_reflns_number_total 3016
_reflns_threshold_expression >2sigma(I)
_cod_data_source_file eCrystal-573.cif
_cod_data_source_block 06skc0070p212121
_cod_depositor_comments
;
Citation :
Callear, Samantha K. and Hursthouse, Michael B. (2008) 
University of Southampton, Crystal Structure Report Archive. 
(doi:10.5258/ecrystals/573)

More at:
http://ecrystals.chem.soton.ac.uk/573/
;
_cod_original_sg_symbol_H-M P212121
_cod_database_code 1519987

loop_
_symmetry_equiv_pos_as_xyz
'x, y, z'
'-x+1/2, -y, z+1/2'
'-x, y+1/2, -z+1/2'
'x+1/2, -y+1/2, -z'

loop_
_atom_site_label
_atom_site_type_symbol
_atom_site_fract_x
_atom_site_fract_y
_atom_site_fract_z
_atom_site_U_iso_or_equiv
_atom_site_adp_type
_atom_site_occupancy
_atom_site_symmetry_multiplicity
_atom_site_calc_flag
_atom_site_refinement_flags
_atom_site_disorder_assembly
_atom_site_disorder_group
C1 C 0.2381(7) 0.8871(4) 0.4096(3) 0.0118(9) Uani 1 1 d . . .
C2 C 0.2975(8) 0.9705(4) 0.4651(3) 0.0193(11) Uani 1 1 d . . .
H2 H 0.3562 1.0407 0.4468 0.023 Uiso 1 1 calc R . .
C3 C 0.2707(8) 0.9511(4) 0.5479(3) 0.0182(11) Uani 1 1 d . . .
H3 H 0.3118 1.0084 0.5860 0.022 Uiso 1 1 calc R . .
C4 C 0.1846(7) 0.8490(5) 0.5757(3) 0.0168(11) Uani 1 1 d . . .
C5 C 0.1265(8) 0.7652(4) 0.5183(3) 0.0182(11) Uani 1 1 d . . .
H5 H 0.0693 0.6943 0.5361 0.022 Uiso 1 1 calc R . .
C6 C 0.1516(7) 0.7848(4) 0.4367(3) 0.0170(11) Uani 1 1 d . . .
H6 H 0.1096 0.7280 0.3984 0.020 Uiso 1 1 calc R . .
N4 N 0.1523(8) 0.8298(4) 0.6569(3) 0.0290(12) Uani 1 1 d . . .
H4A H 0.1863 0.8829 0.6929 0.035 Uiso 1 1 calc R . .
H4B H 0.0975 0.7644 0.6730 0.035 Uiso 1 1 calc R . .
O1A O 0.4719(5) 0.9294(3) 0.2913(2) 0.0253(9) Uani 1 1 d . . .
O1B O 0.2025(6) 0.8044(3) 0.2643(2) 0.0258(9) Uani 1 1 d . . .
O1C O 0.1556(6) 1.0124(3) 0.2821(2) 0.0259(9) Uani 1 1 d . . .
S1 S 0.26853(17) 0.90968(10) 0.30432(7) 0.0159(3) Uani 1 1 d . . .
C21 C 0.2504(8) 0.6077(4) 0.1069(3) 0.0181(10) Uani 1 1 d . . .
C22 C 0.1943(8) 0.5222(4) 0.0519(3) 0.0201(12) Uani 1 1 d . . .
H22 H 0.1417 0.4504 0.0706 0.024 Uiso 1 1 calc R . .
C23 C 0.2155(8) 0.5425(4) -0.0305(3) 0.0209(11) Uani 1 1 d . . .
H23 H 0.1793 0.4836 -0.0683 0.025 Uiso 1 1 calc R . .
C24 C 0.2895(7) 0.6485(5) -0.0590(3) 0.0178(11) Uani 1 1 d . . .
C25 C 0.3475(8) 0.7310(5) -0.0019(3) 0.0203(12) Uani 1 1 d . . .
H25 H 0.4027 0.8024 -0.0200 0.024 Uiso 1 1 calc R . .
C26 C 0.3267(7) 0.7117(4) 0.0807(3) 0.0168(11) Uani 1 1 d . . .
H26 H 0.3647 0.7697 0.1189 0.020 Uiso 1 1 calc R . .
C27 C 0.3113(9) 0.6732(6) -0.1488(3) 0.0309(15) Uani 1 1 d . . .
H27A H 0.3129 0.7582 -0.1578 0.046 Uiso 1 1 calc R . .
H27B H 0.2046 0.6385 -0.1785 0.046 Uiso 1 1 calc R . .
H27C H 0.4304 0.6391 -0.1684 0.046 Uiso 1 1 calc R . .
N21 N 0.2269(6) 0.5835(4) 0.1949(2) 0.0211(9) Uani 1 1 d . . .
H21A H 0.3257 0.5390 0.2128 0.032 Uiso 1 1 calc R . .
H21B H 0.1162 0.5441 0.2031 0.032 Uiso 1 1 calc R . .
H21C H 0.2242 0.6524 0.2228 0.032 Uiso 1 1 calc R . .

loop_
_atom_site_aniso_label
_atom_site_aniso_U_11
_atom_site_aniso_U_22
_atom_site_aniso_U_33
_atom_site_aniso_U_23
_atom_site_aniso_U_13
_atom_site_aniso_U_12
C1 0.014(2) 0.009(2) 0.013(2) 0.0006(16) 0.001(2) -0.002(2)
C2 0.021(3) 0.010(2) 0.027(3) -0.002(2) 0.002(2) 0.000(2)
C3 0.018(3) 0.017(2) 0.020(2) -0.0103(18) 0.003(2) -0.004(2)
C4 0.013(3) 0.021(3) 0.017(2) 0.004(2) 0.004(2) 0.002(2)
C5 0.011(2) 0.013(2) 0.030(3) 0.003(2) 0.004(2) -0.004(2)
C6 0.014(3) 0.014(2) 0.022(3) -0.003(2) 0.000(2) -0.004(2)
N4 0.043(3) 0.028(3) 0.017(2) -0.0021(19) 0.004(2) -0.014(2)
O1A 0.0163(18) 0.031(2) 0.029(2) -0.0046(17) 0.0031(16) -0.0001(16)
O1B 0.031(2) 0.0219(18) 0.0245(19) -0.0011(15) -0.0038(17) -0.0050(17)
O1C 0.029(2) 0.026(2) 0.023(2) 0.0052(16) 0.0065(17) 0.0086(17)
S1 0.0139(6) 0.0178(5) 0.0159(5) -0.0017(5) 0.0003(5) 0.0022(5)
C21 0.013(2) 0.020(2) 0.021(2) 0.0006(18) 0.003(2) -0.001(2)
C22 0.017(3) 0.009(2) 0.034(3) 0.002(2) 0.006(2) -0.0015(19)
C23 0.017(3) 0.017(2) 0.029(3) -0.006(2) 0.003(2) 0.001(2)
C24 0.009(2) 0.028(3) 0.017(2) -0.001(2) 0.003(2) 0.006(2)
C25 0.020(3) 0.014(3) 0.026(3) 0.004(2) 0.003(2) 0.004(2)
C26 0.009(2) 0.011(2) 0.031(3) -0.004(2) 0.006(2) 0.0020(19)
C27 0.030(4) 0.035(3) 0.027(3) 0.006(2) 0.000(3) -0.009(3)
N21 0.023(2) 0.0178(19) 0.0229(19) 0.0037(19) 0.003(2) -0.002(2)

loop_
_atom_type_symbol
_atom_type_description
_atom_type_scat_dispersion_real
_atom_type_scat_dispersion_imag
_atom_type_scat_source
C C 0.0033 0.0016 'International Tables Vol C Tables 4.2.6.8 and 6.1.1.4'
H H 0.0000 0.0000 'International Tables Vol C Tables 4.2.6.8 and 6.1.1.4'
N N 0.0061 0.0033 'International Tables Vol C Tables 4.2.6.8 and 6.1.1.4'
O O 0.0106 0.0060 'International Tables Vol C Tables 4.2.6.8 and 6.1.1.4'
S S 0.1246 0.1234 'International Tables Vol C Tables 4.2.6.8 and 6.1.1.4'

loop_
_geom_angle_atom_site_label_1
_geom_angle_atom_site_label_2
_geom_angle_atom_site_label_3
_geom_angle
_geom_angle_site_symmetry_1
_geom_angle_site_symmetry_3
C2 C1 C6 120.0(4) . .
C2 C1 S1 120.6(3) . .
C6 C1 S1 119.4(3) . .
C1 C2 C3 119.6(4) . .
C1 C2 H2 120.2 . .
C3 C2 H2 120.2 . .
C4 C3 C2 120.9(5) . .
C4 C3 H3 119.5 . .
C2 C3 H3 119.5 . .
N4 C4 C3 121.7(5) . .
N4 C4 C5 119.8(5) . .
C3 C4 C5 118.4(4) . .
C6 C5 C4 120.6(5) . .
C6 C5 H5 119.7 . .
C4 C5 H5 119.7 . .
C5 C6 C1 120.4(5) . .
C5 C6 H6 119.8 . .
C1 C6 H6 119.8 . .
C4 N4 H4A 120.0 . .
C4 N4 H4B 120.0 . .
H4A N4 H4B 120.0 . .
O1B S1 O1C 112.1(2) . .
O1B S1 O1A 112.1(2) . .
O1C S1 O1A 111.9(2) . .
O1B S1 C1 106.6(2) . .
O1C S1 C1 107.2(2) . .
O1A S1 C1 106.6(2) . .
C26 C21 C22 121.0(5) . .
C26 C21 N21 120.7(4) . .
C22 C21 N21 118.3(4) . .
C23 C22 C21 119.4(5) . .
C23 C22 H22 120.3 . .
C21 C22 H22 120.3 . .
C22 C23 C24 120.9(5) . .
C22 C23 H23 119.6 . .
C24 C23 H23 119.6 . .
C25 C24 C23 118.0(5) . .
C25 C24 C27 120.2(5) . .
C23 C24 C27 121.8(5) . .
C26 C25 C24 121.5(5) . .
C26 C25 H25 119.2 . .
C24 C25 H25 119.2 . .
C21 C26 C25 119.1(5) . .
C21 C26 H26 120.4 . .
C25 C26 H26 120.4 . .
C24 C27 H27A 109.5 . .
C24 C27 H27B 109.5 . .
H27A C27 H27B 109.5 . .
C24 C27 H27C 109.5 . .
H27A C27 H27C 109.5 . .
H27B C27 H27C 109.5 . .
C21 N21 H21A 109.5 . .
C21 N21 H21B 109.5 . .
H21A N21 H21B 109.5 . .
C21 N21 H21C 109.5 . .
H21A N21 H21C 109.5 . .
H21B N21 H21C 109.5 . .

loop_
_geom_bond_atom_site_label_1
_geom_bond_atom_site_label_2
_geom_bond_distance
_geom_bond_site_symmetry_2
C1 C2 1.382(7) .
C1 C6 1.389(6) .
C1 S1 1.763(4) .
C2 C3 1.392(7) .
C2 H2 0.9500 .
C3 C4 1.389(7) .
C3 H3 0.9500 .
C4 N4 1.371(6) .
C4 C5 1.404(7) .
C5 C6 1.371(7) .
C5 H5 0.9500 .
C6 H6 0.9500 .
N4 H4A 0.8800 .
N4 H4B 0.8800 .
O1A S1 1.467(4) .
O1B S1 1.445(4) .
O1C S1 1.462(4) .
C21 C26 1.371(7) .
C21 C22 1.386(7) .
C21 N21 1.482(6) .
C22 C23 1.381(7) .
C22 H22 0.9500 .
C23 C24 1.396(7) .
C23 H23 0.9500 .
C24 C25 1.390(7) .
C24 C27 1.510(7) .
C25 C26 1.383(7) .
C25 H25 0.9500 .
C26 H26 0.9500 .
C27 H27A 0.9800 .
C27 H27B 0.9800 .
C27 H27C 0.9800 .
N21 H21A 0.9100 .
N21 H21B 0.9100 .
N21 H21C 0.9100 .

loop_
_geom_hbond_atom_site_label_D
_geom_hbond_atom_site_label_H
_geom_hbond_atom_site_label_A
_geom_hbond_distance_DH
_geom_hbond_distance_HA
_geom_hbond_distance_DA
_geom_hbond_angle_DHA
_geom_hbond_site_symmetry_A
N21 H21C O1B 0.91 1.87 2.770(5) 170.5 .
N4 H4A O1C 0.88 2.19 3.050(6) 164.1 2_575
N4 H4A S1 0.88 3.01 3.873(5) 168.3 2_575
N4 H4B O1A 0.88 2.45 3.328(6) 173.6 4_466
N21 H21A O1A 0.91 1.90 2.765(6) 158.5 3_645
N21 H21B O1C 0.91 1.96 2.840(6) 160.9 3_545
